data_7133822
loop_
_publ_author_name
'Qin, Yunlong'
'Zhang, Jianing'
'Zhang, Congcong'
'Wang, Qilin'

_publ_section_title
;
 Substituent-dependent [4+2] or [2+2] cycloadditions of phenylallenyl
 phosphine oxides with arynes.
;
_journal_issue 80
_journal_name_full 'Chemical communications (Cambridge, England)'
_journal_page_first 11343
_journal_page_last 11346
_journal_paper_doi 10.1039/d4cc03507k
_journal_volume 60
_journal_year 2024
_chemical_formula_moiety 'C29 H25 O P'
_chemical_formula_sum 'C29 H25 O P'
_chemical_formula_weight 420.46
_space_group_crystal_system monoclinic
_space_group_IT_number 14
_space_group_name_Hall '-P 2yn'
_space_group_name_H-M_alt 'P 1 21/n 1'
_atom_sites_solution_hydrogens geom
_atom_sites_solution_primary direct
_audit_creation_date 2024-03-30
_audit_creation_method
;
Olex2 1.5-beta
(compiled 2022.04.07 svn.rca3783a0 for OlexSys, GUI svn.r6439)
;
_audit_update_record
;
2024-05-08 deposited with the CCDC.	2024-09-16 downloaded from the CCDC.
;
_cell_angle_alpha 90
_cell_angle_beta 109.7320(10)
_cell_angle_gamma 90
_cell_formula_units_Z 4
_cell_length_a 11.16530(10)
_cell_length_b 15.5130(2)
_cell_length_c 13.4254(2)
_cell_measurement_reflns_used 12832
_cell_measurement_temperature 120.00(10)
_cell_measurement_theta_max 76.5080
_cell_measurement_theta_min 4.4570
_cell_volume 2188.84(5)
_computing_cell_refinement 'CrysAlisPro 1.171.42.73a (Rigaku OD, 2022)'
_computing_data_collection 'CrysAlisPro 1.171.42.73a (Rigaku OD, 2022)'
_computing_data_reduction 'CrysAlisPro 1.171.42.73a (Rigaku OD, 2022)'
_computing_molecular_graphics 'Olex2 1.5-beta (Dolomanov et al., 2009)'
_computing_publication_material 'Olex2 1.5-beta (Dolomanov et al., 2009)'
_computing_structure_refinement 'SHELXL 2018/3 (Sheldrick, 2015)'
_computing_structure_solution 'SHELXS  (Sheldrick, 2008)'
_diffrn_ambient_environment N~2~
_diffrn_ambient_temperature 120.00(10)
_diffrn_detector 'Hybrid Pixel Array Detector'
_diffrn_detector_area_resol_mean 10.0000
_diffrn_detector_type HyPix
_diffrn_measured_fraction_theta_full 0.997
_diffrn_measured_fraction_theta_max 0.966
_diffrn_measurement_details
;
List of Runs (angles in degrees, time in seconds):

  # Type    Start    End  Width  t~exp~   \w     \q     \k     \f   Frames
#--------------------------------------------------------------------------
  1  \w    106.00 143.00   0.50    0.20    --  104.75-169.00 -57.00   74
  2  \w     95.00 120.00   0.50    0.10    --   48.13-169.00 -57.00   50
  3  \w     80.00 174.00   0.50    0.20    --  104.75 125.00-120.00  188
  4  \w     53.00 115.00   0.50    0.10    --   48.13 169.00 -41.00  124
  5  \w     82.00 174.00   0.50    0.20    --  104.75 125.00  30.00  184
  6  \w    -20.00  24.00   0.50    0.10    --   48.13 -19.00   0.00   88
  7  \w     35.00 105.00   0.50    0.20    --  104.75 -99.00  90.00  140
  8  \w     42.00 105.00   0.50    0.20    --  104.75-115.00  85.00  126
  9  \w     25.00  50.00   0.50    0.10    --   48.13-115.00  85.00   50
 10  \w    -25.00  26.00   0.50    0.10    --  -48.13  19.00   0.00  102
 11  \w    -58.00 -33.00   0.50    0.20    -- -104.00  57.00   0.00   50
 12  \w    -77.00 -32.00   0.50    0.20    -- -104.00  77.00 150.00   90
 13  \w    -64.00 -34.00   0.50    0.20    -- -104.00  57.00 150.00   60
 14  \w    -64.00 -37.00   0.50    0.20    -- -104.00  57.00 120.00   54
 15  \w    -64.00 -35.00   0.50    0.20    -- -104.00  57.00 -30.00   58
 16  \w    -64.00 -32.00   0.50    0.20    -- -104.00  57.00 -60.00   64
 17  \w    -41.00  22.00   0.50    0.10    --  -48.13  38.00 -60.00  126
 18  \w    -60.00 -34.00   0.50    0.20    -- -104.00  57.00-150.00   52
 19  \w   -127.00-101.00   0.50    0.20    -- -104.00 -19.00 -90.00   52
 20  \w   -175.00-150.00   0.50    0.20    -- -104.00 -19.00 -90.00   50
 21  \w   -169.00-143.00   0.50    0.20    -- -104.00 -19.00  30.00   52
 22  \w   -168.00 -81.00   0.50    0.20    -- -104.00-115.00  85.00  174
 23  \w   -118.00 -47.00   0.50    0.10    --  -48.13-169.00 -57.00  142
 24  \w    -98.00 -73.00   0.50    0.20    -- -104.00-169.00 -57.00   50
;
_diffrn_measurement_device 'four-circle diffractometer'
_diffrn_measurement_device_type 'XtaLAB Synergy R, DW system, HyPix'
_diffrn_measurement_method '\w scans'
_diffrn_orient_matrix_type 'CrysAlisPro convention (1999,Acta A55,543-557)'
_diffrn_orient_matrix_UB_11 -0.0772556000
_diffrn_orient_matrix_UB_12 -0.0630620000
_diffrn_orient_matrix_UB_13 0.0431278000
_diffrn_orient_matrix_UB_21 -0.0845524000
_diffrn_orient_matrix_UB_22 0.0750637000
_diffrn_orient_matrix_UB_23 0.0119135000
_diffrn_orient_matrix_UB_31 -0.0914341000
_diffrn_orient_matrix_UB_32 -0.0160494000
_diffrn_orient_matrix_UB_33 -0.1133729000
_diffrn_radiation_monochromator mirror
_diffrn_radiation_probe x-ray
_diffrn_radiation_type 'Cu K\a'
_diffrn_radiation_wavelength 1.54184
_diffrn_reflns_av_R_equivalents 0.0196
_diffrn_reflns_av_unetI/netI 0.0164
_diffrn_reflns_Laue_measured_fraction_full 0.997
_diffrn_reflns_Laue_measured_fraction_max 0.966
_diffrn_reflns_limit_h_max 14
_diffrn_reflns_limit_h_min -14
_diffrn_reflns_limit_k_max 19
_diffrn_reflns_limit_k_min -19
_diffrn_reflns_limit_l_max 13
_diffrn_reflns_limit_l_min -16
_diffrn_reflns_number 16480
_diffrn_reflns_point_group_measured_fraction_full 0.997
_diffrn_reflns_point_group_measured_fraction_max 0.966
_diffrn_reflns_theta_full 67.684
_diffrn_reflns_theta_max 76.430
_diffrn_reflns_theta_min 4.472
_diffrn_source 'Rotating-anode X-ray tube'
_diffrn_source_type 'Rigaku (Cu) X-ray Source'
_exptl_absorpt_coefficient_mu 1.244
_exptl_absorpt_correction_T_max 1.00000
_exptl_absorpt_correction_T_min 0.79497
_exptl_absorpt_correction_type multi-scan
_exptl_absorpt_process_details
;
CrysAlisPro 1.171.42.73a (Rigaku Oxford Diffraction, 2022)
Empirical absorption correction using spherical harmonics,
implemented in SCALE3 ABSPACK scaling algorithm.
;
_exptl_crystal_colour 'light colourless'
_exptl_crystal_density_diffrn 1.276
_exptl_crystal_description block
_exptl_crystal_F_000 888
_exptl_crystal_size_max 0.15
_exptl_crystal_size_mid 0.12
_exptl_crystal_size_min 0.11
_refine_diff_density_max 0.342
_refine_diff_density_min -0.372
_refine_diff_density_rms 0.039
_refine_ls_extinction_method none
_refine_ls_goodness_of_fit_ref 1.076
_refine_ls_hydrogen_treatment constr
_refine_ls_matrix_type full
_refine_ls_number_parameters 282
_refine_ls_number_reflns 4430
_refine_ls_number_restraints 0
_refine_ls_restrained_S_all 1.076
_refine_ls_R_factor_all 0.0405
_refine_ls_R_factor_gt 0.0388
_refine_ls_shift/su_max 0.001
_refine_ls_shift/su_mean 0.000
_refine_ls_structure_factor_coef Fsqd
_refine_ls_weighting_details 'w=1/[\s^2^(Fo^2^)+(0.0310P)^2^+1.3657P] where P=(Fo^2^+2Fc^2^)/3'
_refine_ls_weighting_scheme calc
_refine_ls_wR_factor_gt 0.0955
_refine_ls_wR_factor_ref 0.0963
_reflns_Friedel_coverage 0.000
_reflns_number_gt 4190
_reflns_number_total 4430
_reflns_threshold_expression 'I > 2\s(I)'
_cod_data_source_file d4cc03507k2.cif
_cod_data_source_block qyl-35
_cod_database_code 7133822
_shelx_shelxl_version_number 2018/3
_chemical_oxdiff_formula 'C H O N P'
_shelx_space_group_comment
;
The symmetry employed for this shelxl refinement is uniquely defined
by the following loop, which should always be used as a source of
symmetry information in preference to the above space-group names.
They are only intended as comments.
;
_olex2_refinement_description
;
1. Fixed Uiso
 At 1.2 times of:
  All C(H) groups
 At 1.5 times of:
  All C(H,H,H) groups
2.a Ternary CH refined with riding coordinates:
 C13(H13)
2.b Aromatic/amide H refined with riding coordinates:
 C2(H2), C3(H3), C4(H4), C5(H5), C8(H8), C9(H9), C10(H10), C11(H11), C18(H18),
 C19(H19), C20(H20), C21(H21), C22(H22), C25(H25), C26(H26), C27(H27), C28(H28),
  C29(H29)
2.c Idealised Me refined as rotating group:
 C16(H16A,H16B,H16C), C17(H17A,H17B,H17C)
;
_olex2_submission_special_instructions 'No special instructions were received'
_oxdiff_exptl_absorpt_empirical_details
;
Empirical correction (ABSPACK) includes:
- Absorption correction using spherical harmonics
- Frame scaling
;
_oxdiff_exptl_absorpt_empirical_full_max 1.270
_oxdiff_exptl_absorpt_empirical_full_min 0.692

loop_
_space_group_symop_operation_xyz
'x, y, z'
'-x+1/2, y+1/2, -z+1/2'
'-x, -y, -z'
'x-1/2, -y-1/2, z-1/2'

loop_
_atom_site_label
_atom_site_type_symbol
_atom_site_fract_x
_atom_site_fract_y
_atom_site_fract_z
_atom_site_U_iso_or_equiv
_atom_site_adp_type
_atom_site_occupancy
_atom_site_site_symmetry_order
_atom_site_calc_flag
_atom_site_refinement_flags_posn
_atom_site_refinement_flags_adp
_atom_site_refinement_flags_occupancy
_atom_site_disorder_assembly
_atom_site_disorder_group
P1 P 0.70599(4) 0.64557(2) 0.24233(3) 0.02705(11) Uani 1 1 d . . . . .
O1 O 0.72455(11) 0.56657(7) 0.18625(9) 0.0352(3) Uani 1 1 d . . . . .
C1 C 0.48399(14) 0.78304(10) 0.29004(12) 0.0316(3) Uani 1 1 d . . . . .
C2 C 0.51966(16) 0.84361(11) 0.37257(15) 0.0417(4) Uani 1 1 d . . . . .
H2 H 0.573807 0.890108 0.369769 0.050 Uiso 1 1 calc R U . . .
C3 C 0.47742(18) 0.83675(13) 0.45757(15) 0.0501(5) Uani 1 1 d . . . . .
H3 H 0.502581 0.878459 0.512552 0.060 Uiso 1 1 calc R U . . .
C4 C 0.39886(18) 0.76971(14) 0.46333(14) 0.0491(5) Uani 1 1 d . . . . .
H4 H 0.367848 0.766208 0.520962 0.059 Uiso 1 1 calc R U . . .
C5 C 0.36540(16) 0.70754(12) 0.38471(13) 0.0381(4) Uani 1 1 d . . . . .
H5 H 0.313038 0.660660 0.389826 0.046 Uiso 1 1 calc R U . . .
C6 C 0.40735(14) 0.71267(10) 0.29817(12) 0.0294(3) Uani 1 1 d . . . . .
C7 C 0.37401(14) 0.64559(9) 0.21466(12) 0.0275(3) Uani 1 1 d . . . . .
C8 C 0.27347(15) 0.58759(10) 0.20048(13) 0.0330(3) Uani 1 1 d . . . . .
H8 H 0.224501 0.590470 0.246116 0.040 Uiso 1 1 calc R U . . .
C9 C 0.24429(16) 0.52620(10) 0.12119(15) 0.0393(4) Uani 1 1 d . . . . .
H9 H 0.175798 0.487394 0.113000 0.047 Uiso 1 1 calc R U . . .
C10 C 0.31418(16) 0.52092(11) 0.05375(14) 0.0392(4) Uani 1 1 d . . . . .
H10 H 0.293215 0.479392 -0.001484 0.047 Uiso 1 1 calc R U . . .
C11 C 0.41524(16) 0.57703(10) 0.06778(13) 0.0346(3) Uani 1 1 d . . . . .
H11 H 0.464430 0.573018 0.022403 0.041 Uiso 1 1 calc R U . . .
C12 C 0.44581(14) 0.63920(9) 0.14734(11) 0.0276(3) Uani 1 1 d . . . . .
C13 C 0.55676(14) 0.69984(10) 0.16166(12) 0.0300(3) Uani 1 1 d . . . . .
H13 H 0.563103 0.708464 0.089788 0.036 Uiso 1 1 calc R U . . .
C14 C 0.52919(14) 0.78750(10) 0.19827(13) 0.0326(3) Uani 1 1 d . . . . .
C15 C 0.53923(16) 0.86025(11) 0.14646(16) 0.0440(4) Uani 1 1 d . . . . .
C16 C 0.5885(2) 0.86101(14) 0.05470(17) 0.0593(6) Uani 1 1 d . . . . .
H16A H 0.646549 0.812314 0.061241 0.089 Uiso 1 1 calc R U . . .
H16B H 0.633973 0.915098 0.055097 0.089 Uiso 1 1 calc R U . . .
H16C H 0.516866 0.856104 -0.011815 0.089 Uiso 1 1 calc R U . . .
C17 C 0.4997(2) 0.94823(12) 0.1715(2) 0.0606(6) Uani 1 1 d . . . . .
H17A H 0.445046 0.942124 0.214904 0.091 Uiso 1 1 calc R U . . .
H17B H 0.452821 0.978082 0.105527 0.091 Uiso 1 1 calc R U . . .
H17C H 0.575514 0.981688 0.210453 0.091 Uiso 1 1 calc R U . . .
C18 C 0.65187(15) 0.53750(10) 0.38076(13) 0.0336(3) Uani 1 1 d . . . . .
H18 H 0.632098 0.498401 0.322987 0.040 Uiso 1 1 calc R U . . .
C19 C 0.63718(17) 0.51227(11) 0.47501(14) 0.0405(4) Uani 1 1 d . . . . .
H19 H 0.608022 0.455788 0.481892 0.049 Uiso 1 1 calc R U . . .
C20 C 0.66485(17) 0.56912(12) 0.55893(14) 0.0410(4) Uani 1 1 d . . . . .
H20 H 0.653183 0.552027 0.622984 0.049 Uiso 1 1 calc R U . . .
C21 C 0.70964(15) 0.65109(11) 0.54989(13) 0.0358(4) Uani 1 1 d . . . . .
H21 H 0.729137 0.689907 0.607915 0.043 Uiso 1 1 calc R U . . .
C22 C 0.72597(14) 0.67644(10) 0.45651(12) 0.0300(3) Uani 1 1 d . . . . .
H22 H 0.757930 0.732317 0.450924 0.036 Uiso 1 1 calc R U . . .
C23 C 0.69561(13) 0.62011(10) 0.37048(12) 0.0272(3) Uani 1 1 d . . . . .
C24 C 0.83501(14) 0.72164(10) 0.26196(11) 0.0286(3) Uani 1 1 d . . . . .
C25 C 0.83822(15) 0.80528(10) 0.30215(12) 0.0321(3) Uani 1 1 d . . . . .
H25 H 0.769034 0.825727 0.321647 0.039 Uiso 1 1 calc R U . . .
C26 C 0.94201(16) 0.85835(11) 0.31359(13) 0.0358(4) Uani 1 1 d . . . . .
H26 H 0.943295 0.915198 0.340225 0.043 Uiso 1 1 calc R U . . .
C27 C 1.04379(16) 0.82869(12) 0.28628(13) 0.0393(4) Uani 1 1 d . . . . .
H27 H 1.115296 0.864885 0.295189 0.047 Uiso 1 1 calc R U . . .
C28 C 1.04131(16) 0.74642(12) 0.24607(14) 0.0391(4) Uani 1 1 d . . . . .
H28 H 1.110675 0.726532 0.226424 0.047 Uiso 1 1 calc R U . . .
C29 C 0.93801(15) 0.69273(11) 0.23427(12) 0.0325(3) Uani 1 1 d . . . . .
H29 H 0.937348 0.636068 0.207245 0.039 Uiso 1 1 calc R U . . .

loop_
_atom_site_aniso_label
_atom_site_aniso_U_11
_atom_site_aniso_U_22
_atom_site_aniso_U_33
_atom_site_aniso_U_23
_atom_site_aniso_U_13
_atom_site_aniso_U_12
P1 0.02835(19) 0.0259(2) 0.0275(2) 0.00015(14) 0.01022(15) -0.00062(14)
O1 0.0384(6) 0.0320(6) 0.0369(6) -0.0061(5) 0.0149(5) -0.0009(5)
C1 0.0278(7) 0.0246(7) 0.0346(8) -0.0009(6) 0.0004(6) 0.0063(6)
C2 0.0340(8) 0.0304(8) 0.0489(10) -0.0098(7) -0.0015(7) 0.0078(7)
C3 0.0411(10) 0.0528(11) 0.0437(10) -0.0207(9) -0.0024(8) 0.0161(9)
C4 0.0424(10) 0.0696(14) 0.0305(9) -0.0093(8) 0.0061(7) 0.0168(9)
C5 0.0346(8) 0.0464(10) 0.0302(8) 0.0014(7) 0.0069(7) 0.0078(7)
C6 0.0284(7) 0.0284(7) 0.0267(7) 0.0012(6) 0.0033(6) 0.0065(6)
C7 0.0292(7) 0.0229(7) 0.0268(7) 0.0040(5) 0.0047(6) 0.0031(5)
C8 0.0310(8) 0.0278(8) 0.0391(9) 0.0043(6) 0.0105(7) 0.0012(6)
C9 0.0323(8) 0.0258(8) 0.0532(10) -0.0014(7) 0.0059(7) -0.0032(6)
C10 0.0387(9) 0.0304(8) 0.0388(9) -0.0089(7) 0.0001(7) 0.0024(7)
C11 0.0363(8) 0.0349(8) 0.0295(8) -0.0032(6) 0.0073(7) 0.0044(7)
C12 0.0287(7) 0.0251(7) 0.0254(7) 0.0032(5) 0.0044(6) 0.0011(6)
C13 0.0320(8) 0.0302(8) 0.0265(7) 0.0046(6) 0.0084(6) -0.0011(6)
C14 0.0270(7) 0.0258(7) 0.0379(8) 0.0048(6) 0.0016(6) -0.0018(6)
C15 0.0317(8) 0.0329(9) 0.0550(11) 0.0133(8) -0.0015(8) -0.0056(7)
C16 0.0488(11) 0.0588(13) 0.0616(13) 0.0293(10) 0.0074(10) -0.0169(9)
C17 0.0471(11) 0.0266(9) 0.0879(16) 0.0160(9) -0.0037(10) -0.0040(8)
C18 0.0340(8) 0.0283(8) 0.0395(9) 0.0028(6) 0.0137(7) 0.0022(6)
C19 0.0410(9) 0.0346(9) 0.0490(10) 0.0129(7) 0.0193(8) 0.0013(7)
C20 0.0384(9) 0.0515(10) 0.0355(9) 0.0136(8) 0.0156(7) 0.0054(8)
C21 0.0310(8) 0.0454(9) 0.0293(8) 0.0013(7) 0.0080(6) 0.0036(7)
C22 0.0266(7) 0.0319(8) 0.0297(8) 0.0024(6) 0.0071(6) 0.0018(6)
C23 0.0243(7) 0.0271(7) 0.0297(7) 0.0044(6) 0.0086(6) 0.0037(6)
C24 0.0300(7) 0.0313(8) 0.0240(7) 0.0039(6) 0.0084(6) -0.0010(6)
C25 0.0331(8) 0.0326(8) 0.0312(8) 0.0020(6) 0.0115(6) -0.0008(6)
C26 0.0416(9) 0.0329(8) 0.0310(8) 0.0015(6) 0.0100(7) -0.0066(7)
C27 0.0353(8) 0.0461(10) 0.0358(9) 0.0038(7) 0.0111(7) -0.0113(7)
C28 0.0322(8) 0.0478(10) 0.0404(9) 0.0043(8) 0.0162(7) -0.0008(7)
C29 0.0336(8) 0.0353(8) 0.0297(8) 0.0025(6) 0.0120(6) 0.0010(6)

loop_
_atom_type_symbol
_atom_type_description
_atom_type_scat_dispersion_real
_atom_type_scat_dispersion_imag
_atom_type_scat_source
C C 0.0181 0.0091 'International Tables Vol C Tables 4.2.6.8 and 6.1.1.4'
H H 0.0000 0.0000 'International Tables Vol C Tables 4.2.6.8 and 6.1.1.4'
O O 0.0492 0.0322 'International Tables Vol C Tables 4.2.6.8 and 6.1.1.4'
P P 0.2955 0.4335 'International Tables Vol C Tables 4.2.6.8 and 6.1.1.4'

loop_
_geom_angle_atom_site_label_1
_geom_angle_atom_site_label_2
_geom_angle_atom_site_label_3
_geom_angle
_geom_angle_site_symmetry_1
_geom_angle_site_symmetry_3
_geom_angle_publ_flag
O1 P1 C13 109.23(7) . . ?
O1 P1 C23 111.48(7) . . ?
O1 P1 C24 111.73(7) . . ?
C23 P1 C13 108.75(7) . . ?
C23 P1 C24 107.91(7) . . ?
C24 P1 C13 107.63(7) . . ?
C2 C1 C6 118.27(16) . . ?
C2 C1 C14 122.63(16) . . ?
C6 C1 C14 119.01(13) . . ?
C1 C2 H2 119.4 . . ?
C3 C2 C1 121.10(18) . . ?
C3 C2 H2 119.4 . . ?
C2 C3 H3 119.8 . . ?
C2 C3 C4 120.43(17) . . ?
C4 C3 H3 119.8 . . ?
C3 C4 H4 120.2 . . ?
C3 C4 C5 119.70(18) . . ?
C5 C4 H4 120.2 . . ?
C4 C5 H5 119.5 . . ?
C4 C5 C6 121.03(18) . . ?
C6 C5 H5 119.5 . . ?
C1 C6 C7 119.19(14) . . ?
C5 C6 C1 119.40(15) . . ?
C5 C6 C7 121.41(15) . . ?
C8 C7 C6 122.61(14) . . ?
C12 C7 C6 119.08(13) . . ?
C12 C7 C8 118.31(14) . . ?
C7 C8 H8 119.4 . . ?
C9 C8 C7 121.12(15) . . ?
C9 C8 H8 119.4 . . ?
C8 C9 H9 119.8 . . ?
C8 C9 C10 120.43(15) . . ?
C10 C9 H9 119.8 . . ?
C9 C10 H10 120.4 . . ?
C9 C10 C11 119.15(15) . . ?
C11 C10 H10 120.4 . . ?
C10 C11 H11 119.5 . . ?
C10 C11 C12 121.07(16) . . ?
C12 C11 H11 119.5 . . ?
C7 C12 C13 119.74(13) . . ?
C11 C12 C7 119.91(14) . . ?
C11 C12 C13 120.35(14) . . ?
P1 C13 H13 106.4 . . ?
C12 C13 P1 109.09(10) . . ?
C12 C13 H13 106.4 . . ?
C14 C13 P1 117.36(11) . . ?
C14 C13 C12 110.61(13) . . ?
C14 C13 H13 106.4 . . ?
C1 C14 C13 113.07(13) . . ?
C15 C14 C1 125.31(16) . . ?
C15 C14 C13 121.51(16) . . ?
C14 C15 C16 122.93(18) . . ?
C14 C15 C17 124.08(19) . . ?
C17 C15 C16 112.97(17) . . ?
C15 C16 H16A 109.5 . . ?
C15 C16 H16B 109.5 . . ?
C15 C16 H16C 109.5 . . ?
H16A C16 H16B 109.5 . . ?
H16A C16 H16C 109.5 . . ?
H16B C16 H16C 109.5 . . ?
C15 C17 H17A 109.5 . . ?
C15 C17 H17B 109.5 . . ?
C15 C17 H17C 109.5 . . ?
H17A C17 H17B 109.5 . . ?
H17A C17 H17C 109.5 . . ?
H17B C17 H17C 109.5 . . ?
C19 C18 H18 119.9 . . ?
C19 C18 C23 120.20(16) . . ?
C23 C18 H18 119.9 . . ?
C18 C19 H19 119.9 . . ?
C20 C19 C18 120.10(16) . . ?
C20 C19 H19 119.9 . . ?
C19 C20 H20 119.9 . . ?
C19 C20 C21 120.14(16) . . ?
C21 C20 H20 119.9 . . ?
C20 C21 H21 119.9 . . ?
C22 C21 C20 120.12(16) . . ?
C22 C21 H21 119.9 . . ?
C21 C22 H22 119.9 . . ?
C21 C22 C23 120.16(15) . . ?
C23 C22 H22 119.9 . . ?
C18 C23 P1 115.61(12) . . ?
C18 C23 C22 119.26(14) . . ?
C22 C23 P1 125.12(12) . . ?
C25 C24 P1 125.10(12) . . ?
C29 C24 P1 115.97(12) . . ?
C29 C24 C25 118.92(14) . . ?
C24 C25 H25 119.9 . . ?
C26 C25 C24 120.27(15) . . ?
C26 C25 H25 119.9 . . ?
C25 C26 H26 119.9 . . ?
C27 C26 C25 120.20(16) . . ?
C27 C26 H26 119.9 . . ?
C26 C27 H27 120.0 . . ?
C28 C27 C26 119.99(15) . . ?
C28 C27 H27 120.0 . . ?
C27 C28 H28 119.8 . . ?
C27 C28 C29 120.33(16) . . ?
C29 C28 H28 119.8 . . ?
C24 C29 H29 119.9 . . ?
C28 C29 C24 120.28(15) . . ?
C28 C29 H29 119.9 . . ?

loop_
_geom_bond_atom_site_label_1
_geom_bond_atom_site_label_2
_geom_bond_distance
_geom_bond_site_symmetry_2
_geom_bond_publ_flag
P1 O1 1.4891(11) . ?
P1 C13 1.8546(16) . ?
P1 C23 1.8068(15) . ?
P1 C24 1.8112(15) . ?
C1 C2 1.404(2) . ?
C1 C6 1.414(2) . ?
C1 C14 1.482(2) . ?
C2 H2 0.9500 . ?
C2 C3 1.378(3) . ?
C3 H3 0.9500 . ?
C3 C4 1.379(3) . ?
C4 H4 0.9500 . ?
C4 C5 1.385(3) . ?
C5 H5 0.9500 . ?
C5 C6 1.394(2) . ?
C6 C7 1.482(2) . ?
C7 C8 1.401(2) . ?
C7 C12 1.400(2) . ?
C8 H8 0.9500 . ?
C8 C9 1.383(2) . ?
C9 H9 0.9500 . ?
C9 C10 1.383(3) . ?
C10 H10 0.9500 . ?
C10 C11 1.387(2) . ?
C11 H11 0.9500 . ?
C11 C12 1.393(2) . ?
C12 C13 1.515(2) . ?
C13 H13 1.0000 . ?
C13 C14 1.512(2) . ?
C14 C15 1.350(2) . ?
C15 C16 1.509(3) . ?
C15 C17 1.507(3) . ?
C16 H16A 0.9800 . ?
C16 H16B 0.9800 . ?
C16 H16C 0.9800 . ?
C17 H17A 0.9800 . ?
C17 H17B 0.9800 . ?
C17 H17C 0.9800 . ?
C18 H18 0.9500 . ?
C18 C19 1.386(2) . ?
C18 C23 1.395(2) . ?
C19 H19 0.9500 . ?
C19 C20 1.381(3) . ?
C20 H20 0.9500 . ?
C20 C21 1.387(2) . ?
C21 H21 0.9500 . ?
C21 C22 1.383(2) . ?
C22 H22 0.9500 . ?
C22 C23 1.396(2) . ?
C24 C25 1.401(2) . ?
C24 C29 1.397(2) . ?
C25 H25 0.9500 . ?
C25 C26 1.387(2) . ?
C26 H26 0.9500 . ?
C26 C27 1.385(2) . ?
C27 H27 0.9500 . ?
C27 C28 1.382(3) . ?
C28 H28 0.9500 . ?
C28 C29 1.388(2) . ?
C29 H29 0.9500 . ?

loop_
_geom_torsion_atom_site_label_1
_geom_torsion_atom_site_label_2
_geom_torsion_atom_site_label_3
_geom_torsion_atom_site_label_4
_geom_torsion
_geom_torsion_site_symmetry_1
_geom_torsion_site_symmetry_2
_geom_torsion_site_symmetry_3
_geom_torsion_site_symmetry_4
_geom_torsion_publ_flag
P1 C13 C14 C1 -76.13(15) . . . . ?
P1 C13 C14 C15 107.33(16) . . . . ?
P1 C24 C25 C26 -179.78(12) . . . . ?
P1 C24 C29 C28 179.77(12) . . . . ?
O1 P1 C13 C12 60.78(12) . . . . ?
O1 P1 C13 C14 -172.45(11) . . . . ?
O1 P1 C23 C18 -26.43(13) . . . . ?
O1 P1 C23 C22 154.45(12) . . . . ?
O1 P1 C24 C25 172.97(12) . . . . ?
O1 P1 C24 C29 -7.12(14) . . . . ?
C1 C2 C3 C4 0.1(3) . . . . ?
C1 C6 C7 C8 -162.39(14) . . . . ?
C1 C6 C7 C12 18.0(2) . . . . ?
C1 C14 C15 C16 178.74(16) . . . . ?
C1 C14 C15 C17 -3.0(3) . . . . ?
C2 C1 C6 C5 2.7(2) . . . . ?
C2 C1 C6 C7 -176.92(13) . . . . ?
C2 C1 C14 C13 142.21(15) . . . . ?
C2 C1 C14 C15 -41.4(2) . . . . ?
C2 C3 C4 C5 1.9(3) . . . . ?
C3 C4 C5 C6 -1.6(3) . . . . ?
C4 C5 C6 C1 -0.8(2) . . . . ?
C4 C5 C6 C7 178.85(15) . . . . ?
C5 C6 C7 C8 18.0(2) . . . . ?
C5 C6 C7 C12 -161.63(14) . . . . ?
C6 C1 C2 C3 -2.4(2) . . . . ?
C6 C1 C14 C13 -34.35(19) . . . . ?
C6 C1 C14 C15 142.03(16) . . . . ?
C6 C7 C8 C9 179.48(14) . . . . ?
C6 C7 C12 C11 -179.45(13) . . . . ?
C6 C7 C12 C13 0.7(2) . . . . ?
C7 C8 C9 C10 -0.1(2) . . . . ?
C7 C12 C13 P1 96.32(14) . . . . ?
C7 C12 C13 C14 -34.21(18) . . . . ?
C8 C7 C12 C11 0.9(2) . . . . ?
C8 C7 C12 C13 -178.90(13) . . . . ?
C8 C9 C10 C11 1.1(2) . . . . ?
C9 C10 C11 C12 -1.1(2) . . . . ?
C10 C11 C12 C7 0.1(2) . . . . ?
C10 C11 C12 C13 179.87(14) . . . . ?
C11 C12 C13 P1 -83.49(15) . . . . ?
C11 C12 C13 C14 145.98(14) . . . . ?
C12 C7 C8 C9 -0.9(2) . . . . ?
C12 C13 C14 C1 49.90(17) . . . . ?
C12 C13 C14 C15 -126.64(16) . . . . ?
C13 P1 C23 C18 94.05(12) . . . . ?
C13 P1 C23 C22 -85.07(14) . . . . ?
C13 P1 C24 C25 53.07(15) . . . . ?
C13 P1 C24 C29 -127.02(12) . . . . ?
C13 C14 C15 C16 -5.2(2) . . . . ?
C13 C14 C15 C17 173.10(16) . . . . ?
C14 C1 C2 C3 -178.97(15) . . . . ?
C14 C1 C6 C5 179.41(14) . . . . ?
C14 C1 C6 C7 -0.2(2) . . . . ?
C18 C19 C20 C21 -1.2(3) . . . . ?
C19 C18 C23 P1 -178.29(12) . . . . ?
C19 C18 C23 C22 0.9(2) . . . . ?
C19 C20 C21 C22 0.4(2) . . . . ?
C20 C21 C22 C23 1.0(2) . . . . ?
C21 C22 C23 P1 177.46(12) . . . . ?
C21 C22 C23 C18 -1.6(2) . . . . ?
C23 P1 C13 C12 -61.08(12) . . . . ?
C23 P1 C13 C14 65.69(13) . . . . ?
C23 P1 C24 C25 -64.14(14) . . . . ?
C23 P1 C24 C29 115.77(12) . . . . ?
C23 C18 C19 C20 0.5(2) . . . . ?
C24 P1 C13 C12 -177.74(10) . . . . ?
C24 P1 C13 C14 -50.97(13) . . . . ?
C24 P1 C23 C18 -149.47(11) . . . . ?
C24 P1 C23 C22 31.41(15) . . . . ?
C24 C25 C26 C27 -0.6(2) . . . . ?
C25 C24 C29 C28 -0.3(2) . . . . ?
C25 C26 C27 C28 0.9(2) . . . . ?
C26 C27 C28 C29 -0.9(3) . . . . ?
C27 C28 C29 C24 0.6(2) . . . . ?
C29 C24 C25 C26 0.3(2) . . . . ?
